data_4514143
loop_
_publ_author_name
'Zhang, Hongwei'
'Mu\~niz, Kilian'

_publ_section_title
;
 Selective Piperidine Synthesis Exploiting Iodine-Catalyzed Csp3--H
 Amination under Visible Light
;
_journal_issue 6
_journal_name_full 'ACS Catalysis'
_journal_page_first 4122
_journal_paper_doi 10.1021/acscatal.7b00928
_journal_volume 7
_journal_year 2017
_chemical_formula_sum 'C19 H21 N O2 S'
_chemical_formula_weight 327.43
_chemical_name_systematic
;
 ?
;
_space_group_IT_number 14
_space_group_name_Hall '-P 2ybc'
_symmetry_cell_setting monoclinic
_symmetry_space_group_name_Hall '-P 2ybc'
_symmetry_space_group_name_H-M 'P 1 21/c 1'
_atom_sites_solution_hydrogens mixed
_audit_creation_method SHELXL-2014
_cell_angle_alpha 90
_cell_angle_beta 98.412(2)
_cell_angle_gamma 90
_cell_formula_units_Z 4
_cell_length_a 10.2375(2)
_cell_length_b 9.4009(2)
_cell_length_c 16.6135(4)
_cell_measurement_reflns_used 14779
_cell_measurement_temperature 100(2)
_cell_measurement_theta_max 33.9280
_cell_measurement_theta_min 2.4720
_cell_volume 1581.71(6)
_diffrn_ambient_temperature 100(2)
_diffrn_detector_area_resol_mean 5.8140
_diffrn_detector_type 'PILATUS 200K'
_diffrn_measured_fraction_theta_full 0.999
_diffrn_measured_fraction_theta_max 0.943
_diffrn_measurement_device_type '1/4chi goniometer'
_diffrn_measurement_method
;
 Fullsphere data collection, phi and omega scans
;
_diffrn_measurement_specimen_support 'magnetic support with MicroMount'
_diffrn_radiation_monochromator 'Confocal Max Flux optic'
_diffrn_radiation_type MoK\a
_diffrn_radiation_wavelength 0.7107
_diffrn_reflns_av_R_equivalents 0.0501
_diffrn_reflns_av_unetI/netI 0.0709
_diffrn_reflns_Laue_measured_fraction_full 0.999
_diffrn_reflns_Laue_measured_fraction_max 0.943
_diffrn_reflns_limit_h_max 15
_diffrn_reflns_limit_h_min -15
_diffrn_reflns_limit_k_max 14
_diffrn_reflns_limit_k_min -14
_diffrn_reflns_limit_l_max 25
_diffrn_reflns_limit_l_min -25
_diffrn_reflns_number 29572
_diffrn_reflns_point_group_measured_fraction_full 0.999
_diffrn_reflns_point_group_measured_fraction_max 0.943
_diffrn_reflns_theta_full 25.242
_diffrn_reflns_theta_max 34.243
_diffrn_reflns_theta_min 2.496
_diffrn_source 'Microfocus rotating anode X-ray tube'
_diffrn_source_current 24
_diffrn_source_power 50
_diffrn_source_size '0.2 mm x 0.2 mm fine focus'
_diffrn_source_type 'Rigaku MicroMax-007HF'
_exptl_absorpt_coefficient_mu 0.215
_exptl_absorpt_correction_T_max 0.979
_exptl_absorpt_correction_T_min 0.753
_exptl_absorpt_correction_type multi-scan
_exptl_absorpt_process_details
;
CrysAlisPro 1.171.38.37f (Rigaku Oxford Diffraction, 2015)
Empirical absorption correction using spherical harmonics,
 implemented in SCALE3 ABSPACK scaling algorithm.
;
_exptl_crystal_colour Colourless
_exptl_crystal_density_diffrn 1.375
_exptl_crystal_description Block
_exptl_crystal_F_000 696
_exptl_crystal_size_max 0.2
_exptl_crystal_size_mid 0.2
_exptl_crystal_size_min 0.1
_refine_diff_density_max 0.446
_refine_diff_density_min -0.364
_refine_diff_density_rms 0.057
_refine_ls_extinction_method none
_refine_ls_goodness_of_fit_ref 0.963
_refine_ls_hydrogen_treatment noref
_refine_ls_matrix_type full
_refine_ls_number_parameters 217
_refine_ls_number_reflns 6195
_refine_ls_number_restraints 0
_refine_ls_restrained_S_all 0.963
_refine_ls_R_factor_all 0.0519
_refine_ls_R_factor_gt 0.0360
_refine_ls_shift/su_max 0.000
_refine_ls_shift/su_mean 0.000
_refine_ls_structure_factor_coef Fsqd
_refine_ls_weighting_details 'w=1/[\s^2^(Fo^2^)+(0.0493P)^2^] where P=(Fo^2^+2Fc^2^)/3'
_refine_ls_weighting_scheme calc
_refine_ls_wR_factor_gt 0.0916
_refine_ls_wR_factor_ref 0.0930
_reflns_Friedel_coverage 0.000
_reflns_number_gt 3981
_reflns_number_total 6195
_reflns_threshold_expression 'I > 2\s(I)'
_cod_data_source_file cs7b00928_si_004.cif
_cod_data_source_block zhw3p-B_twin1_hklf4
_cod_depositor_comments
;
The following automatic conversions were performed:

'_symmetry_cell_setting' value 'Monoclinic' changed to 'monoclinic'
according to
/home/data/users/saulius/crontab/automatic-downloads/current/ACS/lib/dictionaries/cif_core.dic
dictionary named 'cif_core.dic' version 2.4.2 from 2011-04-26.

'_exptl_absorpt_correction_type' value 'Multi-scan' changed to
'multi-scan' according to
/home/data/users/saulius/crontab/automatic-downloads/current/ACS/lib/dictionaries/cif_core.dic
dictionary named 'cif_core.dic' version 2.4.2 from 2011-04-26.

Automatic conversion script
Id: cif_fix_values 4973 2017-02-22 13:04:09Z antanas 
;
_cod_original_cell_volume 1581.71(7)
_cod_original_sg_symbol_H-M P2(1)/c
_cod_database_code 4514143
_shelx_space_group_comment
;
The symmetry employed for this shelxl refinement is uniquely defined
by the following loop, which should always be used as a source of
symmetry information in preference to the above space-group names.
They are only intended as comments.
;
_shelx_estimated_absorpt_t_min 0.958
_shelx_estimated_absorpt_t_max 0.979
_shelxl_version_number 2014-3

loop_
_space_group_symop_operation_xyz
'x, y, z'
'-x, y+1/2, -z+1/2'
'-x, -y, -z'
'x, -y-1/2, z-1/2'

loop_
_atom_site_label
_atom_site_type_symbol
_atom_site_fract_x
_atom_site_fract_y
_atom_site_fract_z
_atom_site_U_iso_or_equiv
_atom_site_adp_type
_atom_site_occupancy
_atom_site_site_symmetry_order
_atom_site_calc_flag
_atom_site_refinement_flags_posn
_atom_site_refinement_flags_adp
C1 C 0.21060(10) 0.46533(10) 0.34885(6) 0.0148(2) Uani 1 1 d . .
H1 H 0.1569 0.4759 0.2939 0.018 Uiso 1 1 calc R U
C2 C 0.33608(10) 0.54999(11) 0.34934(6) 0.0148(2) Uani 1 1 d . .
C3 C 0.45244(10) 0.50982(11) 0.32182(6) 0.0185(2) Uani 1 1 d . .
H3 H 0.4641 0.4154 0.3038 0.022 Uiso 1 1 calc R U
C4 C 0.55163(10) 0.61096(12) 0.32132(7) 0.0212(2) Uani 1 1 d . .
H4 H 0.6322 0.5856 0.3031 0.025 Uiso 1 1 calc R U
C5 C 0.53296(11) 0.74888(12) 0.34743(7) 0.0219(2) Uani 1 1 d . .
H5 H 0.6009 0.8173 0.3463 0.026 Uiso 1 1 calc R U
C6 C 0.41651(10) 0.78852(11) 0.37522(6) 0.0191(2) Uani 1 1 d . .
H6 H 0.4045 0.8831 0.3929 0.023 Uiso 1 1 calc R U
C7 C 0.31797(10) 0.68732(11) 0.37667(6) 0.0168(2) Uani 1 1 d . .
C8 C 0.18281(10) 0.70201(11) 0.40155(7) 0.0180(2) Uani 1 1 d . .
C9 C 0.13888(10) 0.54702(11) 0.41080(6) 0.0163(2) Uani 1 1 d . .
H9 H 0.0410 0.5383 0.3959 0.020 Uiso 1 1 calc R U
C10 C 0.18233(10) 0.49497(11) 0.49804(6) 0.0187(2) Uani 1 1 d . .
H10A H 0.2735 0.5281 0.5168 0.022 Uiso 1 1 calc R U
H10B H 0.1240 0.5373 0.5342 0.022 Uiso 1 1 calc R U
C11 C 0.17786(11) 0.33429(11) 0.50495(6) 0.0191(2) Uani 1 1 d . .
H11A H 0.0866 0.2999 0.4878 0.023 Uiso 1 1 calc R U
H11B H 0.2058 0.3051 0.5621 0.023 Uiso 1 1 calc R U
C12 C 0.26992(10) 0.27009(12) 0.45079(6) 0.0182(2) Uani 1 1 d . .
H12A H 0.3614 0.3019 0.4698 0.022 Uiso 1 1 calc R U
H12B H 0.2677 0.1651 0.4551 0.022 Uiso 1 1 calc R U
C13 C -0.00752(10) 0.17629(11) 0.33005(6) 0.0157(2) Uani 1 1 d . .
C14 C -0.10372(10) 0.27858(11) 0.30595(6) 0.0169(2) Uani 1 1 d . .
H14 H -0.0845 0.3575 0.2739 0.020 Uiso 1 1 calc R U
C15 C -0.22754(10) 0.26435(11) 0.32901(6) 0.0184(2) Uani 1 1 d . .
H15 H -0.2933 0.3337 0.3120 0.022 Uiso 1 1 calc R U
C16 C -0.25774(10) 0.15034(11) 0.37662(6) 0.0187(2) Uani 1 1 d . .
C17 C -0.16045(11) 0.04928(12) 0.39980(7) 0.0212(2) Uani 1 1 d . .
H17 H -0.1797 -0.0294 0.4320 0.025 Uiso 1 1 calc R U
C18 C -0.03534(10) 0.06086(11) 0.37689(6) 0.0194(2) Uani 1 1 d . .
H18 H 0.0301 -0.0093 0.3931 0.023 Uiso 1 1 calc R U
C19 C -0.39255(11) 0.13883(13) 0.40281(7) 0.0250(2) Uani 1 1 d . .
H19A H -0.3951 0.0554 0.4379 0.037 Uiso 1 1 calc R U
H19B H -0.4597 0.1290 0.3547 0.037 Uiso 1 1 calc R U
H19C H -0.4103 0.2247 0.4329 0.037 Uiso 1 1 calc R U
N1 N 0.23181(8) 0.31228(9) 0.36461(5) 0.01517(17) Uani 1 1 d . .
O1 O 0.13763(7) 0.25592(8) 0.22263(4) 0.02085(17) Uani 1 1 d . .
O2 O 0.21797(7) 0.06230(8) 0.31862(5) 0.02257(17) Uani 1 1 d . .
S1 S 0.15189(2) 0.19605(3) 0.30292(2) 0.01611(7) Uani 1 1 d . .
H82 H 0.1816(12) 0.7692(13) 0.4550(7) 0.027(3) Uiso 1 1 d . .
H81 H 0.1234(12) 0.7481(13) 0.3615(7) 0.022(3) Uiso 1 1 d . .

loop_
_atom_site_aniso_label
_atom_site_aniso_U_11
_atom_site_aniso_U_22
_atom_site_aniso_U_33
_atom_site_aniso_U_23
_atom_site_aniso_U_13
_atom_site_aniso_U_12
C1 0.0155(5) 0.0131(5) 0.0154(5) -0.0002(4) 0.0006(4) 0.0005(4)
C2 0.0172(5) 0.0143(5) 0.0129(4) 0.0019(4) 0.0019(4) 0.0004(4)
C3 0.0207(5) 0.0168(5) 0.0185(5) 0.0003(4) 0.0047(4) 0.0012(4)
C4 0.0177(5) 0.0233(6) 0.0235(6) 0.0035(4) 0.0061(4) -0.0001(4)
C5 0.0210(6) 0.0212(6) 0.0229(6) 0.0049(4) 0.0007(4) -0.0046(4)
C6 0.0225(5) 0.0146(5) 0.0191(5) 0.0023(4) -0.0001(4) -0.0006(4)
C7 0.0182(5) 0.0161(5) 0.0153(5) 0.0022(4) 0.0004(4) 0.0011(4)
C8 0.0183(5) 0.0152(5) 0.0205(5) 0.0005(4) 0.0025(4) 0.0029(4)
C9 0.0143(5) 0.0158(5) 0.0187(5) -0.0017(4) 0.0022(4) 0.0010(4)
C10 0.0189(5) 0.0206(6) 0.0168(5) -0.0016(4) 0.0038(4) -0.0009(4)
C11 0.0196(5) 0.0211(6) 0.0168(5) 0.0020(4) 0.0028(4) -0.0022(4)
C12 0.0200(5) 0.0171(5) 0.0171(5) 0.0028(4) 0.0009(4) 0.0005(4)
C13 0.0171(5) 0.0135(5) 0.0164(5) -0.0032(4) 0.0027(4) -0.0018(4)
C14 0.0196(5) 0.0143(5) 0.0162(5) -0.0010(4) 0.0014(4) -0.0002(4)
C15 0.0182(5) 0.0179(5) 0.0184(5) -0.0037(4) 0.0007(4) 0.0011(4)
C16 0.0191(5) 0.0192(5) 0.0176(5) -0.0058(4) 0.0022(4) -0.0037(4)
C17 0.0266(6) 0.0155(5) 0.0223(5) 0.0004(4) 0.0062(4) -0.0054(4)
C18 0.0226(5) 0.0127(5) 0.0230(5) -0.0001(4) 0.0031(4) 0.0003(4)
C19 0.0209(6) 0.0282(6) 0.0268(6) -0.0043(5) 0.0067(5) -0.0046(5)
N1 0.0182(4) 0.0109(4) 0.0160(4) 0.0005(3) 0.0013(3) 0.0001(3)
O1 0.0241(4) 0.0225(4) 0.0165(4) -0.0030(3) 0.0049(3) -0.0019(3)
O2 0.0224(4) 0.0138(4) 0.0322(4) -0.0042(3) 0.0060(3) 0.0041(3)
S1 0.01742(13) 0.01315(13) 0.01827(13) -0.00267(10) 0.00428(9) 0.00049(10)

loop_
_atom_type_symbol
_atom_type_description
_atom_type_scat_dispersion_real
_atom_type_scat_dispersion_imag
_atom_type_scat_source
C C 0.0033 0.0016 'International Tables Vol C Tables 4.2.6.8 and 6.1.1.4'
H H 0.0000 0.0000 'International Tables Vol C Tables 4.2.6.8 and 6.1.1.4'
N N 0.0061 0.0033 'International Tables Vol C Tables 4.2.6.8 and 6.1.1.4'
O O 0.0106 0.0060 'International Tables Vol C Tables 4.2.6.8 and 6.1.1.4'
S S 0.1246 0.1234 'International Tables Vol C Tables 4.2.6.8 and 6.1.1.4'

loop_
_geom_angle_atom_site_label_1
_geom_angle_atom_site_label_2
_geom_angle_atom_site_label_3
_geom_angle
N1 C1 C2 114.25(8)
N1 C1 C9 115.92(8)
C2 C1 C9 102.72(8)
N1 C1 H1 107.8
C2 C1 H1 107.8
C9 C1 H1 107.8
C3 C2 C7 121.45(10)
C3 C2 C1 128.66(9)
C7 C2 C1 109.71(9)
C2 C3 C4 118.53(10)
C2 C3 H3 120.7
C4 C3 H3 120.7
C5 C4 C3 120.12(10)
C5 C4 H4 119.9
C3 C4 H4 119.9
C4 C5 C6 121.16(10)
C4 C5 H5 119.4
C6 C5 H5 119.4
C7 C6 C5 118.82(10)
C7 C6 H6 120.6
C5 C6 H6 120.6
C6 C7 C2 119.89(10)
C6 C7 C8 129.79(10)
C2 C7 C8 110.27(9)
C7 C8 C9 103.53(8)
C7 C8 H82 113.4(7)
C9 C8 H82 115.3(7)
C7 C8 H81 112.0(7)
C9 C8 H81 109.8(7)
H82 C8 H81 103.1(9)
C10 C9 C8 110.37(8)
C10 C9 C1 111.66(8)
C8 C9 C1 103.22(8)
C10 C9 H9 110.5
C8 C9 H9 110.5
C1 C9 H9 110.5
C11 C10 C9 112.45(9)
C11 C10 H10A 109.1
C9 C10 H10A 109.1
C11 C10 H10B 109.1
C9 C10 H10B 109.1
H10A C10 H10B 107.8
C10 C11 C12 108.82(9)
C10 C11 H11A 109.9
C12 C11 H11A 109.9
C10 C11 H11B 109.9
C12 C11 H11B 109.9
H11A C11 H11B 108.3
N1 C12 C11 111.55(9)
N1 C12 H12A 109.3
C11 C12 H12A 109.3
N1 C12 H12B 109.3
C11 C12 H12B 109.3
H12A C12 H12B 108.0
C18 C13 C14 120.41(10)
C18 C13 S1 119.89(8)
C14 C13 S1 119.68(8)
C15 C14 C13 119.45(10)
C15 C14 H14 120.3
C13 C14 H14 120.3
C14 C15 C16 121.34(10)
C14 C15 H15 119.3
C16 C15 H15 119.3
C17 C16 C15 118.27(10)
C17 C16 C19 121.29(10)
C15 C16 C19 120.44(10)
C16 C17 C18 121.43(10)
C16 C17 H17 119.3
C18 C17 H17 119.3
C13 C18 C17 119.10(10)
C13 C18 H18 120.4
C17 C18 H18 120.4
C16 C19 H19A 109.5
C16 C19 H19B 109.5
H19A C19 H19B 109.5
C16 C19 H19C 109.5
H19A C19 H19C 109.5
H19B C19 H19C 109.5
C1 N1 C12 116.38(8)
C1 N1 S1 119.64(7)
C12 N1 S1 117.65(7)
O2 S1 O1 119.61(5)
O2 S1 N1 107.02(4)
O1 S1 N1 107.11(4)
O2 S1 C13 106.89(5)
O1 S1 C13 107.85(5)
N1 S1 C13 107.88(4)

loop_
_geom_bond_atom_site_label_1
_geom_bond_atom_site_label_2
_geom_bond_distance
C1 N1 1.4728(12)
C1 C2 1.5102(14)
C1 C9 1.5522(14)
C1 H1 1.0000
C2 C3 1.3892(13)
C2 C7 1.3899(14)
C3 C4 1.3920(14)
C3 H3 0.9500
C4 C5 1.3893(16)
C4 H4 0.9500
C5 C6 1.3908(15)
C5 H5 0.9500
C6 C7 1.3894(14)
C6 H6 0.9500
C7 C8 1.5073(14)
C8 C9 1.5391(15)
C8 H82 1.092(12)
C8 H81 0.939(12)
C9 C10 1.5327(14)
C9 H9 1.0000
C10 C11 1.5161(14)
C10 H10A 0.9900
C10 H10B 0.9900
C11 C12 1.5199(15)
C11 H11A 0.9900
C11 H11B 0.9900
C12 N1 1.4818(13)
C12 H12A 0.9900
C12 H12B 0.9900
C13 C18 1.3888(14)
C13 C14 1.3928(14)
C13 S1 1.7653(10)
C14 C15 1.3833(14)
C14 H14 0.9500
C15 C16 1.3934(15)
C15 H15 0.9500
C16 C17 1.3895(15)
C16 C19 1.5104(15)
C17 C18 1.3927(15)
C17 H17 0.9500
C18 H18 0.9500
C19 H19A 0.9800
C19 H19B 0.9800
C19 H19C 0.9800
N1 S1 1.6336(9)
O1 S1 1.4353(7)
O2 S1 1.4335(8)

loop_
_geom_torsion_atom_site_label_1
_geom_torsion_atom_site_label_2
_geom_torsion_atom_site_label_3
_geom_torsion_atom_site_label_4
_geom_torsion
N1 C1 C2 C3 36.16(14)
C9 C1 C2 C3 162.55(10)
N1 C1 C2 C7 -148.78(8)
C9 C1 C2 C7 -22.39(10)
C7 C2 C3 C4 -0.59(15)
C1 C2 C3 C4 173.96(9)
C2 C3 C4 C5 -0.40(15)
C3 C4 C5 C6 0.65(16)
C4 C5 C6 C7 0.09(15)
C5 C6 C7 C2 -1.07(15)
C5 C6 C7 C8 -178.38(10)
C3 C2 C7 C6 1.35(15)
C1 C2 C7 C6 -174.14(9)
C3 C2 C7 C8 179.14(9)
C1 C2 C7 C8 3.66(11)
C6 C7 C8 C9 -165.62(10)
C2 C7 C8 C9 16.87(11)
C7 C8 C9 C10 89.85(9)
C7 C8 C9 C1 -29.60(10)
N1 C1 C9 C10 38.28(12)
C2 C1 C9 C10 -87.03(9)
N1 C1 C9 C8 156.83(8)
C2 C1 C9 C8 31.52(10)
C8 C9 C10 C11 -163.40(9)
C1 C9 C10 C11 -49.20(11)
C9 C10 C11 C12 60.03(11)
C10 C11 C12 N1 -59.13(11)
C18 C13 C14 C15 -0.03(15)
S1 C13 C14 C15 -178.47(7)
C13 C14 C15 C16 0.64(15)
C14 C15 C16 C17 -0.82(15)
C14 C15 C16 C19 178.50(9)
C15 C16 C17 C18 0.41(15)
C19 C16 C17 C18 -178.91(10)
C14 C13 C18 C17 -0.38(15)
S1 C13 C18 C17 178.07(8)
C16 C17 C18 C13 0.18(16)
C2 C1 N1 C12 79.41(10)
C9 C1 N1 C12 -39.77(12)
C2 C1 N1 S1 -129.15(8)
C9 C1 N1 S1 111.67(8)
C11 C12 N1 C1 50.15(11)
C11 C12 N1 S1 -101.88(9)
C1 N1 S1 O2 163.73(7)
C12 N1 S1 O2 -45.19(8)
C1 N1 S1 O1 34.30(9)
C12 N1 S1 O1 -174.61(7)
C1 N1 S1 C13 -81.56(8)
C12 N1 S1 C13 69.53(8)
C18 C13 S1 O2 14.82(10)
C14 C13 S1 O2 -166.73(8)
C18 C13 S1 O1 144.63(9)
C14 C13 S1 O1 -36.91(9)
C18 C13 S1 N1 -99.98(9)
C14 C13 S1 N1 78.47(9)
